data_1509199
loop_
_publ_author_name
'Jansen, M.'
'Curda, J.'
'Peters, E.M.'

_publ_section_title
;
 Ein Metaarsenat(V) Anion neuartiger Konstitution in Ag As O3
;
_journal_name_full 'Zeitschrift fuer Anorganische und Allgemeine Chemie'
_journal_page_first 491
_journal_page_last 494
_journal_paper_doi 10.1002/zaac.200300388
_journal_volume 630
_journal_year 2004
_chemical_formula_sum 'Ag As O3'
_chemical_name_systematic 'Ag (As O3)'
_space_group_IT_number 29
_symmetry_space_group_name_Hall 'P 2c -2ac'
_symmetry_space_group_name_H-M 'P c a 21'
_cell_angle_alpha 90
_cell_angle_beta 90
_cell_angle_gamma 90
_cell_formula_units_Z 24
_cell_length_a 19.488
_cell_length_b 6.6
_cell_length_c 12.661
_cell_volume 1628.468
_citation_journal_id_ASTM ZAACAB
_cod_data_source_file silver1-2_33.cif
_cod_data_source_block Ag1As1O3
_cod_original_formula_sum 'Ag1 As1 O3'
_cod_database_code 1509199

loop_
_symmetry_equiv_pos_as_xyz
x,y,z
-x,-y,z+1/2
-x+1/2,y,z+1/2
x+1/2,-y,z

loop_
_atom_site_label
_atom_site_type_symbol
_atom_site_fract_x
_atom_site_fract_y
_atom_site_fract_z
_atom_site_occupancy
_atom_site_U_iso_or_equiv
O4 O-2 0.7757 -0.0188 0.7144 1 0.0
Ag3 Ag+1 0.9416 0.4965 0.8724 1 0.0
O17 O-2 0.6104 0.7237 0.0205 1 0.0
O18 O-2 0.5608 0.3241 0.9905 1 0.0
Ag6 Ag+1 0.8649 0.1041 0.6289 1 0.0
O7 O-2 0.5315 0.834 0.8665 1 0.0
O15 O-2 0.5803 0.4912 0.1903 1 0.0
O2 O-2 0.6399 0.04 0.9325 1 0.0
O13 O-2 0.8168 0.4597 0.8834 1 0.0
Ag5 Ag+1 0.6126 0.5371 0.636 1 0.0
O16 O-2 0.4738 0.6122 0.0522 1 0.0
O1 O-2 0.6088 0.5442 0.8301 1 0.0
O6 O-2 0.6863 0.2654 0.7719 1 0.0
O3 O-2 0.6724 0.1041 0.5752 1 0.0
As1 As+5 0.6955 0.0493 0.6953 1 0.0
As6 As+5 0.6246 0.793 0.8822 1 0.0
As3 As+5 0.7556 0.5445 0.9599 1 0.0
Ag2 Ag+1 0.8015 0.602 0.7123 1 0.0
O14 O-2 0.78 0.6131 0.0786 1 0.0
Ag1 Ag+1 0.5521 0.0002 0.5469 1 0.0
Ag4 Ag+1 0.8094 0.0643 0.8942 1 0.0
O8 O-2 0.4738 -0.0307 0.6776 1 0.0
As5 As+5 0.6239 0.2928 0.881 1 0.0
O12 O-2 0.7183 0.7508 0.8984 1 0.0
O9 O-2 0.4261 0.1106 0.8728 1 0.0
As2 As+5 0.4935 0.0337 0.8002 1 0.0
As4 As+5 0.5539 0.5405 0.0679 1 0.0
O11 O-2 0.6928 0.363 0.9734 1 0.0
O10 O-2 0.5538 0.2266 0.7911 1 0.0
O5 O-2 0.638 0.8679 0.7448 1 0.0
